data_7203833
loop_
_publ_author_name
'Hong Xue'
'Brendan Twamley'
'Jean'ne M. Shreeve'

_publ_section_title
;
 Energetic salts of substituted 1,2,4-triazolium and tetrazolium
 3,5-dinitro-1,2,4-triazolates
;
_journal_issue 34
_journal_name_full 'Journal of Materials Chemistry'
_journal_page_first 3459
_journal_paper_doi 10.1039/b507996a
_journal_volume 15
_journal_year 2005
_chemical_formula_moiety 'C3 H8 N5, C2 N5 O4'
_chemical_formula_sum 'C5 H8 N10 O4'
_chemical_formula_weight 272.21
_chemical_name_common 'Tetrazole triazole'
_chemical_name_systematic
;
?
;
_space_group_IT_number 14
_symmetry_cell_setting monoclinic
_symmetry_space_group_name_Hall '-P 2ybc'
_symmetry_space_group_name_H-M 'P 1 21/c 1'
_atom_sites_solution_hydrogens geom
_atom_sites_solution_primary direct
_atom_sites_solution_secondary difmap
_audit_creation_method SHELXL-97
_cell_angle_alpha 90.00
_cell_angle_beta 90.4460(10)
_cell_angle_gamma 90.00
_cell_formula_units_Z 8
_cell_length_a 6.8731(4)
_cell_length_b 14.3073(8)
_cell_length_c 22.1427(12)
_cell_measurement_reflns_used 4931
_cell_measurement_temperature 87(2)
_cell_measurement_theta_max 24.82
_cell_measurement_theta_min 2.32
_cell_volume 2177.3(2)
_computing_cell_refinement 'Bruker SAINT+ v. 6.45a'
_computing_data_collection 'Bruker SMART v. 5.626'
_computing_data_reduction 'Bruker SAINT+ v. 6.45a'
_computing_molecular_graphics 'XP, Bruker SHELXTL v. 6.12'
_computing_publication_material 'XCIF, Bruker SHELXTL v. 6.12'
_computing_structure_refinement 'XL, Bruker SHELXTL v. 6.12'
_computing_structure_solution 'XS, Bruker SHELXTL v. 6.12'
_diffrn_ambient_temperature 87(2)
_diffrn_detector_area_resol_mean 8.3
_diffrn_measured_fraction_theta_full 0.999
_diffrn_measured_fraction_theta_max 0.999
_diffrn_measurement_device_type 'Bruker/Siemens SMART APEX'
_diffrn_measurement_method '\w scans'
_diffrn_radiation_monochromator graphite
_diffrn_radiation_source 'normal-focus sealed tube'
_diffrn_radiation_type MoK\a
_diffrn_radiation_wavelength 0.71073
_diffrn_reflns_av_R_equivalents 0.0704
_diffrn_reflns_av_sigmaI/netI 0.0463
_diffrn_reflns_limit_h_max 8
_diffrn_reflns_limit_h_min -8
_diffrn_reflns_limit_k_max 17
_diffrn_reflns_limit_k_min -17
_diffrn_reflns_limit_l_max 26
_diffrn_reflns_limit_l_min -26
_diffrn_reflns_number 24316
_diffrn_reflns_theta_full 25.24
_diffrn_reflns_theta_max 25.24
_diffrn_reflns_theta_min 1.84
_diffrn_standards_number 0
_exptl_absorpt_coefficient_mu 0.143
_exptl_absorpt_correction_T_max 0.9943
_exptl_absorpt_correction_T_min 0.9584
_exptl_absorpt_correction_type multi-scan
_exptl_absorpt_process_details 'SADABS; Bruker, 2004'
_exptl_crystal_colour colorless
_exptl_crystal_density_diffrn 1.661
_exptl_crystal_density_method 'not measured'
_exptl_crystal_description plate
_exptl_crystal_F_000 1120
_exptl_crystal_size_max 0.30
_exptl_crystal_size_mid 0.16
_exptl_crystal_size_min 0.04
_refine_diff_density_max 0.465
_refine_diff_density_min -0.347
_refine_diff_density_rms 0.066
_refine_ls_extinction_method none
_refine_ls_goodness_of_fit_ref 1.061
_refine_ls_hydrogen_treatment constr
_refine_ls_matrix_type full
_refine_ls_number_parameters 347
_refine_ls_number_reflns 3942
_refine_ls_number_restraints 0
_refine_ls_restrained_S_all 1.061
_refine_ls_R_factor_all 0.0845
_refine_ls_R_factor_gt 0.0555
_refine_ls_shift/su_max 0.001
_refine_ls_shift/su_mean 0.000
_refine_ls_structure_factor_coef Fsqd
_refine_ls_weighting_details 'calc w=1/[\s^2^(Fo^2^)+(0.0561P)^2^+2.1393P] where P=(Fo^2^+2Fc^2^)/3'
_refine_ls_weighting_scheme calc
_refine_ls_wR_factor_gt 0.1210
_refine_ls_wR_factor_ref 0.1330
_reflns_number_gt 2880
_reflns_number_total 3942
_reflns_threshold_expression I>2\s(I)
_cod_data_source_file b507996a.txt
_cod_data_source_block bt751
_cod_depositor_comments
;
The following automatic conversions were performed:
'_symmetry_cell_setting' value 'Monoclinic' changed to 'monoclinic'
according to '/home/saulius/struct/CIF-dictionaries/cif_core.dic'
dictionary named 'cif_core.dic' version 2.4.1 from 2010-06-29.

Automatic conversion script
Id: cif_fix_enum 1527 2010-12-29 10:47:43Z saulius 
;
_cod_original_sg_symbol_H-M P2(1)/c
_cod_database_code 7203833

loop_
_symmetry_equiv_pos_as_xyz
'x, y, z'
'-x, y+1/2, -z+1/2'
'-x, -y, -z'
'x, -y-1/2, z-1/2'

loop_
_atom_site_label
_atom_site_type_symbol
_atom_site_fract_x
_atom_site_fract_y
_atom_site_fract_z
_atom_site_U_iso_or_equiv
_atom_site_adp_type
_atom_site_occupancy
_atom_site_symmetry_multiplicity
_atom_site_calc_flag
_atom_site_refinement_flags
_atom_site_disorder_assembly
_atom_site_disorder_group
C6 C 0.1378(4) 0.11562(18) 0.32481(14) 0.0169(6) Uani 1 1 d . . .
C7 C -0.0096(4) 0.1381(2) 0.27836(14) 0.0208(7) Uani 1 1 d . . .
H7A H 0.0553 0.1559 0.2408 0.031 Uiso 1 1 calc R . .
H7B H -0.0903 0.1901 0.2923 0.031 Uiso 1 1 calc R . .
H7C H -0.0919 0.0832 0.2710 0.031 Uiso 1 1 calc R . .
C8 C -0.0803(5) 0.0781(2) 0.41240(15) 0.0269(8) Uani 1 1 d . . .
H8A H -0.0579 0.0460 0.4509 0.040 Uiso 1 1 calc R . .
H8B H -0.1681 0.0406 0.3871 0.040 Uiso 1 1 calc R . .
H8C H -0.1390 0.1394 0.4199 0.040 Uiso 1 1 calc R . .
C14 C 0.2842(5) 0.2064(2) 0.06817(13) 0.0198(7) Uani 1 1 d . . .
C15 C 0.4302(5) 0.1346(2) 0.08361(15) 0.0253(7) Uani 1 1 d . . .
H15A H 0.4706 0.1420 0.1259 0.038 Uiso 1 1 calc R . .
H15B H 0.5435 0.1417 0.0574 0.038 Uiso 1 1 calc R . .
H15C H 0.3735 0.0724 0.0778 0.038 Uiso 1 1 calc R . .
C16 C 0.4973(5) 0.3412(2) 0.04088(15) 0.0284(8) Uani 1 1 d . . .
H16A H 0.5838 0.3304 0.0756 0.043 Uiso 1 1 calc R . .
H16B H 0.4737 0.4084 0.0364 0.043 Uiso 1 1 calc R . .
H16C H 0.5583 0.3171 0.0042 0.043 Uiso 1 1 calc R . .
C18 C 0.2622(4) 0.39307(19) 0.26692(12) 0.0125(6) Uani 1 1 d . . .
C21 C 0.2343(4) 0.39056(19) 0.35680(12) 0.0133(6) Uani 1 1 d . . .
C25 C 0.7496(4) 0.37520(19) 0.25823(13) 0.0160(6) Uani 1 1 d . . .
C28 C 0.7289(4) 0.37919(19) 0.34841(13) 0.0160(6) Uani 1 1 d . . .
N1 N 0.4329(3) 0.14041(16) 0.26871(12) 0.0214(6) Uani 1 1 d . . .
H1A H 0.4932 0.0890 0.2548 0.032 Uiso 1 1 d . . .
H1B H 0.4996 0.1934 0.2763 0.032 Uiso 1 1 d . . .
N2 N 0.3294(3) 0.11675(16) 0.32006(11) 0.0180(6) Uani 1 1 d . . .
N3 N 0.4148(4) 0.09252(17) 0.37363(12) 0.0222(6) Uani 1 1 d . . .
N4 N 0.2775(4) 0.07645(17) 0.41123(12) 0.0239(6) Uani 1 1 d . . .
N5 N 0.1063(3) 0.09046(16) 0.38127(11) 0.0194(6) Uani 1 1 d . . .
N9 N -0.0284(4) 0.1215(2) 0.08719(13) 0.0367(7) Uani 1 1 d . . .
H9A H -0.0900 0.1037 0.0530 0.055 Uiso 1 1 d . . .
H9B H 0.0548 0.0842 0.1080 0.055 Uiso 1 1 d . . .
N10 N 0.0907(4) 0.19964(17) 0.07009(11) 0.0201(6) Uani 1 1 d . . .
N11 N 0.0058(4) 0.28117(19) 0.05395(12) 0.0281(7) Uani 1 1 d . . .
N12 N 0.1427(5) 0.33893(19) 0.04186(12) 0.0311(7) Uani 1 1 d . . .
N13 N 0.3148(4) 0.29377(17) 0.05043(11) 0.0238(6) Uani 1 1 d . . .
N17 N 0.2558(3) 0.36880(17) 0.20383(11) 0.0165(5) Uani 1 1 d . . .
N19 N 0.3366(3) 0.47465(16) 0.28509(11) 0.0159(5) Uani 1 1 d . . .
N20 N 0.3168(3) 0.47363(16) 0.34576(10) 0.0152(5) Uani 1 1 d . . .
N22 N 0.1945(3) 0.33611(16) 0.30952(10) 0.0137(5) Uani 1 1 d . . .
N23 N 0.1884(3) 0.36309(16) 0.41772(11) 0.0173(5) Uani 1 1 d . . .
N24 N 0.7393(3) 0.34530(17) 0.19603(11) 0.0200(6) Uani 1 1 d . . .
N26 N 0.8252(3) 0.45772(17) 0.27304(12) 0.0196(6) Uani 1 1 d . . .
N27 N 0.8115(3) 0.46098(17) 0.33393(11) 0.0195(6) Uani 1 1 d . . .
N29 N 0.6849(3) 0.32202(17) 0.30336(11) 0.0173(5) Uani 1 1 d . . .
N30 N 0.6877(4) 0.35662(18) 0.41078(12) 0.0219(6) Uani 1 1 d . . .
O1 O 0.1674(3) 0.29848(14) 0.18818(9) 0.0224(5) Uani 1 1 d . . .
O2 O 0.3418(3) 0.42101(15) 0.16860(9) 0.0259(5) Uani 1 1 d . . .
O3 O 0.1122(3) 0.28605(14) 0.42556(9) 0.0224(5) Uani 1 1 d . . .
O4 O 0.2272(3) 0.41786(14) 0.45877(9) 0.0257(5) Uani 1 1 d . . .
O5 O 0.6710(3) 0.26760(15) 0.18530(10) 0.0270(5) Uani 1 1 d . . .
O6 O 0.7976(3) 0.39920(15) 0.15714(10) 0.0264(5) Uani 1 1 d . . .
O7 O 0.5978(3) 0.28415(15) 0.42093(10) 0.0296(5) Uani 1 1 d . . .
O8 O 0.7459(3) 0.41104(15) 0.44980(10) 0.0304(6) Uani 1 1 d . . .

loop_
_atom_site_aniso_label
_atom_site_aniso_U_11
_atom_site_aniso_U_22
_atom_site_aniso_U_33
_atom_site_aniso_U_23
_atom_site_aniso_U_13
_atom_site_aniso_U_12
C6 0.0154(15) 0.0046(13) 0.0308(18) -0.0058(12) -0.0001(12) 0.0002(11)
C7 0.0128(15) 0.0132(14) 0.0361(19) -0.0028(13) -0.0049(13) 0.0008(12)
C8 0.0230(17) 0.0236(17) 0.0342(19) -0.0073(15) 0.0052(14) -0.0039(14)
C14 0.0302(18) 0.0176(16) 0.0116(15) -0.0025(12) 0.0003(13) 0.0014(13)
C15 0.0238(18) 0.0222(17) 0.0300(18) 0.0004(14) -0.0015(14) 0.0022(14)
C16 0.036(2) 0.0273(18) 0.0218(17) 0.0021(14) 0.0028(14) -0.0109(15)
C18 0.0065(13) 0.0145(14) 0.0164(15) 0.0021(12) -0.0006(11) 0.0031(11)
C21 0.0129(14) 0.0122(14) 0.0147(15) -0.0007(11) -0.0003(11) 0.0023(11)
C25 0.0098(14) 0.0140(15) 0.0242(17) 0.0004(12) 0.0008(12) 0.0039(11)
C28 0.0114(14) 0.0121(14) 0.0245(17) -0.0010(12) 0.0022(12) 0.0022(11)
N1 0.0148(13) 0.0140(13) 0.0354(16) -0.0036(11) 0.0032(11) 0.0004(10)
N2 0.0142(13) 0.0126(12) 0.0272(14) -0.0044(11) -0.0006(11) 0.0008(10)
N3 0.0206(14) 0.0182(13) 0.0277(15) -0.0068(11) -0.0053(12) 0.0013(11)
N4 0.0211(14) 0.0209(14) 0.0297(15) -0.0063(12) -0.0046(12) 0.0027(11)
N5 0.0171(13) 0.0133(12) 0.0278(15) -0.0055(11) -0.0014(11) 0.0015(10)
N9 0.0356(17) 0.0365(18) 0.0379(18) 0.0040(14) -0.0051(14) -0.0072(14)
N10 0.0219(15) 0.0202(13) 0.0183(14) 0.0014(11) 0.0003(11) 0.0023(11)
N11 0.0370(17) 0.0247(15) 0.0225(15) -0.0032(12) -0.0023(12) 0.0136(13)
N12 0.0462(19) 0.0247(15) 0.0224(15) -0.0014(12) -0.0030(13) 0.0126(14)
N13 0.0358(17) 0.0198(14) 0.0159(14) -0.0009(11) 0.0009(11) 0.0007(12)
N17 0.0145(13) 0.0170(13) 0.0179(13) 0.0020(11) -0.0009(10) 0.0027(10)
N19 0.0109(12) 0.0167(13) 0.0200(14) 0.0016(10) -0.0009(10) 0.0016(10)
N20 0.0144(13) 0.0141(12) 0.0171(13) -0.0004(10) 0.0001(10) -0.0002(10)
N22 0.0108(12) 0.0129(12) 0.0173(13) -0.0010(10) 0.0006(9) 0.0026(9)
N23 0.0186(13) 0.0129(13) 0.0203(14) -0.0018(11) -0.0026(10) 0.0005(11)
N24 0.0152(13) 0.0166(14) 0.0284(15) 0.0039(11) 0.0014(11) 0.0018(11)
N26 0.0125(13) 0.0151(13) 0.0313(16) 0.0009(11) 0.0013(11) 0.0012(10)
N27 0.0158(13) 0.0167(13) 0.0262(15) -0.0013(11) 0.0011(11) 0.0018(10)
N29 0.0117(12) 0.0156(12) 0.0247(14) 0.0048(11) 0.0023(10) 0.0011(10)
N30 0.0177(14) 0.0205(14) 0.0274(15) -0.0009(12) 0.0009(11) 0.0055(11)
O1 0.0247(12) 0.0214(12) 0.0211(12) -0.0034(9) -0.0020(9) -0.0013(10)
O2 0.0279(12) 0.0292(12) 0.0207(12) 0.0060(10) 0.0042(9) -0.0039(10)
O3 0.0274(12) 0.0153(11) 0.0248(12) 0.0012(9) 0.0042(9) -0.0043(9)
O4 0.0362(14) 0.0222(12) 0.0186(12) -0.0044(9) -0.0023(10) -0.0054(10)
O5 0.0309(13) 0.0191(12) 0.0311(13) -0.0031(10) -0.0019(10) -0.0080(10)
O6 0.0279(12) 0.0223(11) 0.0291(13) 0.0076(10) 0.0072(10) 0.0015(10)
O7 0.0300(13) 0.0243(13) 0.0347(14) 0.0066(10) 0.0059(10) -0.0047(10)
O8 0.0364(14) 0.0256(12) 0.0293(13) -0.0050(11) -0.0003(10) 0.0020(10)

loop_
_atom_type_symbol
_atom_type_description
_atom_type_scat_dispersion_real
_atom_type_scat_dispersion_imag
_atom_type_scat_source
C C 0.0033 0.0016 'International Tables Vol C Tables 4.2.6.8 and 6.1.1.4'
H H 0.0000 0.0000 'International Tables Vol C Tables 4.2.6.8 and 6.1.1.4'
N N 0.0061 0.0033 'International Tables Vol C Tables 4.2.6.8 and 6.1.1.4'
O O 0.0106 0.0060 'International Tables Vol C Tables 4.2.6.8 and 6.1.1.4'

loop_
_geom_angle_atom_site_label_1
_geom_angle_atom_site_label_2
_geom_angle_atom_site_label_3
_geom_angle
_geom_angle_site_symmetry_1
_geom_angle_site_symmetry_3
_geom_angle_publ_flag
N5 C6 N2 104.4(2) . . ?
N5 C6 C7 127.1(3) . . ?
N2 C6 C7 128.5(3) . . ?
C6 C7 H7A 109.5 . . ?
C6 C7 H7B 109.5 . . ?
H7A C7 H7B 109.5 . . ?
C6 C7 H7C 109.5 . . ?
H7A C7 H7C 109.5 . . ?
H7B C7 H7C 109.5 . . ?
N5 C8 H8A 109.5 . . ?
N5 C8 H8B 109.5 . . ?
H8A C8 H8B 109.5 . . ?
N5 C8 H8C 109.5 . . ?
H8A C8 H8C 109.5 . . ?
H8B C8 H8C 109.5 . . ?
N13 C14 N10 103.8(3) . . ?
N13 C14 C15 128.0(3) . . ?
N10 C14 C15 128.2(3) . . ?
C14 C15 H15A 109.5 . . ?
C14 C15 H15B 109.5 . . ?
H15A C15 H15B 109.5 . . ?
C14 C15 H15C 109.5 . . ?
H15A C15 H15C 109.5 . . ?
H15B C15 H15C 109.5 . . ?
N13 C16 H16A 109.5 . . ?
N13 C16 H16B 109.5 . . ?
H16A C16 H16B 109.5 . . ?
N13 C16 H16C 109.5 . . ?
H16A C16 H16C 109.5 . . ?
H16B C16 H16C 109.5 . . ?
N22 C18 N19 117.1(2) . . ?
N22 C18 N17 122.1(2) . . ?
N19 C18 N17 120.8(2) . . ?
N22 C21 N20 117.4(2) . . ?
N22 C21 N23 122.1(2) . . ?
N20 C21 N23 120.5(2) . . ?
N26 C25 N29 116.9(3) . . ?
N26 C25 N24 121.0(3) . . ?
N29 C25 N24 122.1(2) . . ?
N29 C28 N27 117.0(3) . . ?
N29 C28 N30 122.4(2) . . ?
N27 C28 N30 120.6(3) . . ?
N2 N1 H1A 108.8 . . ?
N2 N1 H1B 108.4 . . ?
H1A N1 H1B 121.1 . . ?
C6 N2 N3 110.5(2) . . ?
C6 N2 N1 125.8(3) . . ?
N3 N2 N1 123.7(2) . . ?
N4 N3 N2 107.2(2) . . ?
N3 N4 N5 107.1(2) . . ?
C6 N5 N4 110.7(2) . . ?
C6 N5 C8 128.8(3) . . ?
N4 N5 C8 120.5(3) . . ?
N10 N9 H9A 105.2 . . ?
N10 N9 H9B 103.5 . . ?
H9A N9 H9B 123.6 . . ?
C14 N10 N11 110.9(3) . . ?
C14 N10 N9 129.3(3) . . ?
N11 N10 N9 119.7(2) . . ?
N12 N11 N10 107.2(3) . . ?
N11 N12 N13 107.7(2) . . ?
C14 N13 N12 110.4(3) . . ?
C14 N13 C16 128.8(3) . . ?
N12 N13 C16 120.8(3) . . ?
O1 N17 O2 123.9(2) . . ?
O1 N17 C18 119.0(2) . . ?
O2 N17 C18 117.1(2) . . ?
C18 N19 N20 104.4(2) . . ?
C21 N20 N19 103.7(2) . . ?
C21 N22 C18 97.4(2) . . ?
O4 N23 O3 123.8(2) . . ?
O4 N23 C21 118.1(2) . . ?
O3 N23 C21 118.1(2) . . ?
O6 N24 O5 124.0(3) . . ?
O6 N24 C25 118.0(2) . . ?
O5 N24 C25 117.9(2) . . ?
C25 N26 N27 104.3(2) . . ?
C28 N27 N26 104.0(2) . . ?
C28 N29 C25 97.8(2) . . ?
O8 N30 O7 124.6(3) . . ?
O8 N30 C28 117.7(2) . . ?
O7 N30 C28 117.7(2) . . ?

loop_
_geom_bond_atom_site_label_1
_geom_bond_atom_site_label_2
_geom_bond_distance
_geom_bond_site_symmetry_2
_geom_bond_publ_flag
C6 N5 1.320(4) . ?
C6 N2 1.322(4) . ?
C6 C7 1.474(4) . ?
C7 H7A 0.9800 . ?
C7 H7B 0.9800 . ?
C7 H7C 0.9800 . ?
C8 N5 1.471(4) . ?
C8 H8A 0.9800 . ?
C8 H8B 0.9800 . ?
C8 H8C 0.9800 . ?
C14 N13 1.328(4) . ?
C14 N10 1.334(4) . ?
C14 C15 1.474(4) . ?
C15 H15A 0.9800 . ?
C15 H15B 0.9800 . ?
C15 H15C 0.9800 . ?
C16 N13 1.443(4) . ?
C16 H16A 0.9800 . ?
C16 H16B 0.9800 . ?
C16 H16C 0.9800 . ?
C18 N22 1.333(3) . ?
C18 N19 1.335(4) . ?
C18 N17 1.440(4) . ?
C21 N22 1.332(3) . ?
C21 N20 1.340(4) . ?
C21 N23 1.442(4) . ?
C25 N26 1.330(4) . ?
C25 N29 1.335(4) . ?
C25 N24 1.444(4) . ?
C28 N29 1.323(4) . ?
C28 N27 1.341(4) . ?
C28 N30 1.448(4) . ?
N1 N2 1.388(3) . ?
N1 H1A 0.8999 . ?
N1 H1B 0.9009 . ?
N2 N3 1.364(3) . ?
N3 N4 1.284(4) . ?
N4 N5 1.361(3) . ?
N9 N10 1.438(4) . ?
N9 H9A 0.9019 . ?
N9 H9B 0.9052 . ?
N10 N11 1.351(3) . ?
N11 N12 1.282(4) . ?
N12 N13 1.360(4) . ?
N17 O1 1.224(3) . ?
N17 O2 1.234(3) . ?
N19 N20 1.351(3) . ?
N23 O4 1.228(3) . ?
N23 O3 1.233(3) . ?
N24 O6 1.226(3) . ?
N24 O5 1.229(3) . ?
N26 N27 1.353(4) . ?
N30 O8 1.228(3) . ?
N30 O7 1.229(3) . ?

loop_
_geom_hbond_atom_site_label_D
_geom_hbond_atom_site_label_H
_geom_hbond_atom_site_label_A
_geom_hbond_distance_DH
_geom_hbond_distance_HA
_geom_hbond_distance_DA
_geom_hbond_angle_DHA
_geom_hbond_site_symmetry_A
N1 H1A N19 0.90 2.20 3.096(3) 173.3 2_645
N1 H1B N29 0.90 2.31 3.213(3) 174.6 .
N1 H1B O5 0.90 2.57 3.074(3) 115.9 .
N9 H9A O8 0.90 2.55 3.436(4) 168.1 4_465
N9 H9B N27 0.91 2.36 3.241(4) 163.3 2_645
